data_4121220
loop_
_publ_author_name
'Julius F. K\"ogel'
'Benjamin Oelkers'
'Borislav Kova\<cevi\'c'
'J\"org Sundermeyer'

_publ_contact_author 'Joerg Sundermeyer'
_publ_section_title
;
 A New Synthetic Pathway to the Second and Third Generation of Superbasic
 Bisphosphazene Proton Sponges: The Run for the Best Chelating Ligand for
 a Proton
;
_journal_name_full 'Journal of the American Chemical Society'
_journal_page_first 17768
_journal_page_last 17774
_journal_paper_doi 10.1021/ja409760z
_journal_volume 135
_journal_year 2013
_chemical_formula_moiety 'C52 H87 F6 N15 O4 P4 S2'
_chemical_formula_sum 'C52 H87 F6 N15 O4 P4 S2'
_chemical_formula_weight 1288.37
_chemical_name_common 'P2-TPPN (2) x HN(SO2CF3)2'
_chemical_name_systematic
;
1,8-Bis-[tris(pyrrolidino)phosphazenylbis(pyrrolidino)phosphazenyl]naphthalene 
x HN(SO2CF3)2
;
_space_group_IT_number 14
_symmetry_cell_setting monoclinic
_symmetry_space_group_name_Hall '-P 2yn'
_symmetry_space_group_name_H-M 'P 1 21/n 1'
_atom_sites_solution_hydrogens geom
_atom_sites_solution_primary direct
_atom_sites_solution_secondary difmap
_audit_author_name 'Julius K\"ogel'
_audit_contact_author_address
;
   Philipps-Universitaet Marburg, FB Chemie    
   Hans-Meerwein-Strasse
   35032 Marburg
   Germany
;
_audit_contact_author_email jsu@staff.uni-marburg.de
_audit_creation_method SHELXL-97
_cell_angle_alpha 90.00
_cell_angle_beta 95.424(7)
_cell_angle_gamma 90.00
_cell_formula_units_Z 4
_cell_length_a 12.826(3)
_cell_length_b 32.917(8)
_cell_length_c 14.386(3)
_cell_measurement_reflns_used 13230
_cell_measurement_temperature 100(2)
_cell_measurement_theta_max 27.13
_cell_measurement_theta_min 2.02
_cell_volume 6046(2)
_computing_cell_refinement 'APEX2 v2012.10-0 (Bruker AXS)'
_computing_data_collection 'Bruker Instrument Service v3.0.26'
_computing_data_reduction 'SAINT V8.27B (Bruker AXS Inc., 2012)'
_computing_molecular_graphics
;
K. Brandenburg, H. Putz: 
Diamond - Crystal and Molecular Structure Visualization v3.2i, 
Crystal Impact GbR, Bonn, Germany, 2012
;
_computing_publication_material 'WinGX publication routines (Farrugia, 1999)'
_computing_structure_refinement 'SHELXL-97 (Sheldrick, 2008)'
_computing_structure_solution
;
SIR97 (A. Altomare, M. C. Burla, M. Camalli, G. Cascarano, C. Giacovazzo, 
A. Guagliardi, A. G. G. Moliterni, G. Polidori, R. Spagna, 
J. Appl. Crystallogr. 1999, 32, 115-119.)
;
_diffrn_ambient_temperature 100(2)
_diffrn_detector_area_resol_mean 10.4167
_diffrn_measured_fraction_theta_full 0.995
_diffrn_measured_fraction_theta_max 0.995
_diffrn_measurement_device_type 'D8 Quest (Bruker AXS Inc.)'
_diffrn_measurement_method 'rotation method'
_diffrn_radiation_monochromator graphite
_diffrn_radiation_source 'fine-focus sealed tube'
_diffrn_radiation_type MoK\a
_diffrn_radiation_wavelength 0.71073
_diffrn_reflns_av_R_equivalents 0.1074
_diffrn_reflns_av_sigmaI/netI 0.0757
_diffrn_reflns_limit_h_max 15
_diffrn_reflns_limit_h_min -15
_diffrn_reflns_limit_k_max 39
_diffrn_reflns_limit_k_min -38
_diffrn_reflns_limit_l_max 17
_diffrn_reflns_limit_l_min -17
_diffrn_reflns_number 58477
_diffrn_reflns_theta_full 25.00
_diffrn_reflns_theta_max 25.00
_diffrn_reflns_theta_min 2.02
_exptl_absorpt_coefficient_mu 0.271
_exptl_absorpt_correction_T_max 0.7455
_exptl_absorpt_correction_T_min 0.6774
_exptl_absorpt_correction_type multi-scan
_exptl_absorpt_process_details 'SADABS V2012/1 (Bruker AXS Inc.)'
_exptl_crystal_colour colourless
_exptl_crystal_density_diffrn 1.415
_exptl_crystal_description block
_exptl_crystal_F_000 2728
_exptl_crystal_size_max 0.135
_exptl_crystal_size_mid 0.126
_exptl_crystal_size_min 0.077
_refine_diff_density_max 0.512
_refine_diff_density_min -0.339
_refine_diff_density_rms 0.070
_refine_ls_extinction_method none
_refine_ls_goodness_of_fit_ref 1.011
_refine_ls_hydrogen_treatment mixed
_refine_ls_matrix_type full
_refine_ls_number_parameters 741
_refine_ls_number_reflns 10589
_refine_ls_number_restraints 1
_refine_ls_restrained_S_all 1.011
_refine_ls_R_factor_all 0.0896
_refine_ls_R_factor_gt 0.0480
_refine_ls_shift/su_max 0.001
_refine_ls_shift/su_mean 0.000
_refine_ls_structure_factor_coef Fsqd
_refine_ls_weighting_details 'calc w=1/[\s^2^(Fo^2^)+(0.0308P)^2^+6.9754P] where P=(Fo^2^+2Fc^2^)/3'
_refine_ls_weighting_scheme calc
_refine_ls_wR_factor_gt 0.0886
_refine_ls_wR_factor_ref 0.1043
_reflns_number_gt 7210
_reflns_number_total 10589
_reflns_threshold_expression >2\s(I)
_cod_data_source_file ja409760z_si_002_4.cif
_cod_data_source_block jfk178_0m
_cod_original_cell_volume 6046(3)
_cod_database_code 4121220

loop_
_symmetry_equiv_pos_as_xyz
'x, y, z'
'-x+1/2, y+1/2, -z+1/2'
'-x, -y, -z'
'x-1/2, -y-1/2, z-1/2'

loop_
_atom_site_label
_atom_site_type_symbol
_atom_site_fract_x
_atom_site_fract_y
_atom_site_fract_z
_atom_site_U_iso_or_equiv
_atom_site_adp_type
_atom_site_occupancy
_atom_site_symmetry_multiplicity
_atom_site_calc_flag
_atom_site_refinement_flags
_atom_site_disorder_assembly
_atom_site_disorder_group
C1 C 0.6014(2) 0.11146(9) 0.11638(19) 0.0108(6) Uani 1 1 d . . .
C2 C 0.5236(2) 0.08817(9) 0.07027(19) 0.0140(7) Uani 1 1 d . . .
H2 H 0.5383 0.0609 0.0547 0.017 Uiso 1 1 calc R . .
C3 C 0.4234(2) 0.10392(9) 0.0460(2) 0.0164(7) Uani 1 1 d . . .
H3 H 0.3719 0.0875 0.0123 0.020 Uiso 1 1 calc R . .
C4 C 0.3993(2) 0.14245(9) 0.07017(19) 0.0145(7) Uani 1 1 d . . .
H4 H 0.3304 0.1525 0.0543 0.017 Uiso 1 1 calc R . .
C4A C 0.4751(2) 0.16801(9) 0.11868(19) 0.0121(7) Uani 1 1 d . . .
C5 C 0.4486(2) 0.20781(9) 0.1450(2) 0.0153(7) Uani 1 1 d . . .
H5 H 0.3785 0.2171 0.1333 0.018 Uiso 1 1 calc R . .
C6 C 0.5238(2) 0.23291(9) 0.1872(2) 0.0155(7) Uani 1 1 d . . .
H6 H 0.5053 0.2595 0.2053 0.019 Uiso 1 1 calc R . .
C7 C 0.6279(2) 0.21991(9) 0.2041(2) 0.0140(7) Uani 1 1 d . . .
H7 H 0.6785 0.2380 0.2336 0.017 Uiso 1 1 calc R . .
C8 C 0.6593(2) 0.18131(9) 0.17880(18) 0.0101(6) Uani 1 1 d . . .
C8A C 0.5800(2) 0.15350(9) 0.13859(19) 0.0104(6) Uani 1 1 d . . .
C9 C 0.8696(2) 0.07478(9) 0.3038(2) 0.0156(7) Uani 1 1 d . . .
H9A H 0.8315 0.0599 0.3500 0.019 Uiso 1 1 calc R . .
H9B H 0.8444 0.1032 0.2999 0.019 Uiso 1 1 calc R . .
C10 C 0.9872(2) 0.07307(10) 0.3294(2) 0.0214(8) Uani 1 1 d . . .
H10A H 1.0039 0.0731 0.3980 0.026 Uiso 1 1 calc R . .
H10B H 1.0227 0.0964 0.3024 0.026 Uiso 1 1 calc R . .
C11 C 1.0193(3) 0.03315(10) 0.2870(2) 0.0233(8) Uani 1 1 d . . .
H11A H 1.0098 0.0102 0.3299 0.028 Uiso 1 1 calc R . .
H11B H 1.0936 0.0341 0.2736 0.028 Uiso 1 1 calc R . .
C12 C 0.9476(2) 0.02858(9) 0.1971(2) 0.0177(7) Uani 1 1 d . . .
H12A H 0.9829 0.0379 0.1426 0.021 Uiso 1 1 calc R . .
H12B H 0.9258 -0.0001 0.1871 0.021 Uiso 1 1 calc R . .
C13 C 0.8162(3) 0.05463(9) -0.0204(2) 0.0186(7) Uani 1 1 d . . .
H13A H 0.8896 0.0604 0.0032 0.022 Uiso 1 1 calc R . .
H13B H 0.7798 0.0805 -0.0367 0.022 Uiso 1 1 calc R . .
C14 C 0.8109(3) 0.02598(10) -0.1042(2) 0.0254(8) Uani 1 1 d . . .
H14A H 0.7468 0.0309 -0.1466 0.030 Uiso 1 1 calc R . .
H14B H 0.8729 0.0294 -0.1395 0.030 Uiso 1 1 calc R . .
C15 C 0.8091(3) -0.01596(10) -0.0606(2) 0.0234(8) Uani 1 1 d . . .
H15A H 0.8803 -0.0246 -0.0358 0.028 Uiso 1 1 calc R . .
H15B H 0.7798 -0.0363 -0.1066 0.028 Uiso 1 1 calc R . .
C16 C 0.7386(2) -0.01053(9) 0.0177(2) 0.0155(7) Uani 1 1 d . . .
H16A H 0.6639 -0.0137 -0.0056 0.019 Uiso 1 1 calc R . .
H16B H 0.7562 -0.0303 0.0687 0.019 Uiso 1 1 calc R . .
C17 C 0.6786(3) 0.00088(9) 0.4712(2) 0.0182(7) Uani 1 1 d . . .
H17A H 0.6048 -0.0057 0.4801 0.022 Uiso 1 1 calc R . .
H17B H 0.6955 0.0282 0.4974 0.022 Uiso 1 1 calc R . .
C18 C 0.7529(3) -0.03119(10) 0.5164(2) 0.0206(8) Uani 1 1 d . . .
H18A H 0.7775 -0.0236 0.5813 0.025 Uiso 1 1 calc R . .
H18B H 0.7183 -0.0581 0.5166 0.025 Uiso 1 1 calc R . .
C19 C 0.8432(3) -0.03179(10) 0.4552(2) 0.0215(8) Uani 1 1 d . . .
H19A H 0.8907 -0.0084 0.4689 0.026 Uiso 1 1 calc R . .
H19B H 0.8838 -0.0573 0.4634 0.026 Uiso 1 1 calc R . .
C20 C 0.7869(2) -0.02878(9) 0.3578(2) 0.0173(7) Uani 1 1 d . . .
H20A H 0.8332 -0.0171 0.3133 0.021 Uiso 1 1 calc R . .
H20B H 0.7619 -0.0557 0.3348 0.021 Uiso 1 1 calc R . .
C21 C 0.5275(3) -0.05270(10) 0.1628(2) 0.0289(9) Uani 1 1 d . . .
H21A H 0.5964 -0.0599 0.1417 0.035 Uiso 1 1 calc R . .
H21B H 0.4901 -0.0345 0.1161 0.035 Uiso 1 1 calc R . .
C22 C 0.4632(3) -0.09069(10) 0.1780(2) 0.0302(9) Uani 1 1 d . . .
H22A H 0.3873 -0.0851 0.1652 0.036 Uiso 1 1 calc R . .
H22B H 0.4825 -0.1131 0.1371 0.036 Uiso 1 1 calc R . .
C23 C 0.4904(3) -0.10119(10) 0.2797(2) 0.0268(8) Uani 1 1 d . . .
H23A H 0.5577 -0.1161 0.2889 0.032 Uiso 1 1 calc R . .
H23B H 0.4347 -0.1178 0.3042 0.032 Uiso 1 1 calc R . .
C24 C 0.4987(3) -0.05987(10) 0.3264(2) 0.0240(8) Uani 1 1 d . . .
H24A H 0.4293 -0.0503 0.3420 0.029 Uiso 1 1 calc R . .
H24B H 0.5472 -0.0607 0.3841 0.029 Uiso 1 1 calc R . .
C25 C 0.4214(2) 0.04399(10) 0.2785(2) 0.0209(7) Uani 1 1 d . . .
H25A H 0.3735 0.0254 0.3079 0.025 Uiso 1 1 calc R . .
H25B H 0.4185 0.0377 0.2110 0.025 Uiso 1 1 calc R . .
C26 C 0.3921(3) 0.08837(10) 0.2941(2) 0.0273(8) Uani 1 1 d . . .
H26A H 0.3989 0.1047 0.2372 0.033 Uiso 1 1 calc R . .
H26B H 0.3193 0.0905 0.3111 0.033 Uiso 1 1 calc R . .
C27 C 0.4695(3) 0.10272(11) 0.3741(2) 0.0276(8) Uani 1 1 d . . .
H27A H 0.4791 0.1325 0.3722 0.033 Uiso 1 1 calc R . .
H27B H 0.4459 0.0950 0.4353 0.033 Uiso 1 1 calc R . .
C28 C 0.5695(3) 0.08061(9) 0.3564(2) 0.0195(7) Uani 1 1 d . . .
H28A H 0.6062 0.0946 0.3080 0.023 Uiso 1 1 calc R . .
H28B H 0.6173 0.0783 0.4143 0.023 Uiso 1 1 calc R . .
C33 C 1.0692(2) 0.18509(10) 0.2086(2) 0.0222(8) Uani 1 1 d . A .
H33A H 1.0893 0.1820 0.2764 0.027 Uiso 1 1 calc R . .
H33B H 1.0716 0.2143 0.1924 0.027 Uiso 1 1 calc R . .
C34 C 1.1427(3) 0.16069(11) 0.1525(3) 0.0305(9) Uani 1 1 d . . .
H34A H 1.1665 0.1773 0.1012 0.037 Uiso 1 1 calc R . .
H34B H 1.2049 0.1515 0.1931 0.037 Uiso 1 1 calc R . .
C35 C 1.0792(3) 0.12473(10) 0.1141(2) 0.0255(8) Uani 1 1 d . . .
H35A H 1.0860 0.1015 0.1580 0.031 Uiso 1 1 calc R . .
H35B H 1.1016 0.1160 0.0532 0.031 Uiso 1 1 calc R . .
C36 C 0.9672(2) 0.14075(9) 0.1032(2) 0.0178(7) Uani 1 1 d . A .
H36A H 0.9525 0.1555 0.0435 0.021 Uiso 1 1 calc R . .
H36B H 0.9161 0.1183 0.1058 0.021 Uiso 1 1 calc R . .
C37 C 0.7423(3) 0.31529(9) 0.0934(2) 0.0191(7) Uani 1 1 d . A .
H37A H 0.7916 0.3131 0.1504 0.023 Uiso 1 1 calc R . .
H37B H 0.6727 0.3051 0.1072 0.023 Uiso 1 1 calc R . .
C38 C 0.7352(3) 0.35865(9) 0.0580(2) 0.0215(8) Uani 1 1 d . . .
H38A H 0.8040 0.3725 0.0674 0.026 Uiso 1 1 calc R . .
H38B H 0.6829 0.3745 0.0892 0.026 Uiso 1 1 calc R . .
C39 C 0.7009(3) 0.35274(9) -0.0454(2) 0.0201(7) Uani 1 1 d . . .
H39A H 0.7170 0.3771 -0.0819 0.024 Uiso 1 1 calc R . .
H39B H 0.6249 0.3470 -0.0556 0.024 Uiso 1 1 calc R . .
C40 C 0.7649(2) 0.31630(9) -0.0720(2) 0.0170(7) Uani 1 1 d . A .
H40A H 0.7261 0.3002 -0.1221 0.020 Uiso 1 1 calc R . .
H40B H 0.8326 0.3251 -0.0932 0.020 Uiso 1 1 calc R . .
C41 C 1.0213(3) 0.30486(10) 0.0469(2) 0.0240(8) Uani 1 1 d . A .
H41A H 1.0237 0.3007 0.1152 0.029 Uiso 1 1 calc R . .
H41B H 0.9822 0.3302 0.0300 0.029 Uiso 1 1 calc R . .
C42 C 1.1312(3) 0.30642(11) 0.0151(3) 0.0402(10) Uani 1 1 d . . .
H42A H 1.1316 0.3203 -0.0459 0.048 Uiso 1 1 calc R . .
H42B H 1.1805 0.3204 0.0617 0.048 Uiso 1 1 calc R . .
C43 C 1.1578(3) 0.26179(11) 0.0076(3) 0.0410(11) Uani 1 1 d . . .
H43A H 1.1788 0.2500 0.0699 0.049 Uiso 1 1 calc R . .
H43B H 1.2152 0.2577 -0.0329 0.049 Uiso 1 1 calc R . .
C44 C 1.0566(2) 0.24286(10) -0.0354(2) 0.0256(8) Uani 1 1 d . A .
H44A H 1.0545 0.2424 -0.1044 0.031 Uiso 1 1 calc R . .
H44B H 1.0489 0.2148 -0.0126 0.031 Uiso 1 1 calc R . .
N26 N 0.82752(19) 0.21890(7) -0.05628(16) 0.0145(6) Uani 1 1 d . . .
C45 C 0.8443(3) 0.22404(10) -0.1563(2) 0.0190(7) Uani 1 1 d . . .
H45A H 0.9002 0.2057 -0.1742 0.023 Uiso 1 1 calc R . .
H45B H 0.8634 0.2524 -0.1697 0.023 Uiso 1 1 calc R . .
C46 C 0.7392(3) 0.21287(10) -0.2074(2) 0.0235(8) Uani 1 1 d . . .
H46A H 0.6905 0.2362 -0.2106 0.028 Uiso 1 1 calc R . .
H46B H 0.7473 0.2032 -0.2715 0.028 Uiso 1 1 calc R . .
C47 C 0.7014(3) 0.17905(10) -0.1472(2) 0.0222(8) Uani 1 1 d . . .
H47A H 0.7351 0.1529 -0.1606 0.027 Uiso 1 1 calc R . .
H47B H 0.6245 0.1758 -0.1579 0.027 Uiso 1 1 calc R . .
C48 C 0.7338(2) 0.19286(10) -0.0475(2) 0.0196(7) Uani 1 1 d . . .
H48A H 0.6770 0.2086 -0.0222 0.023 Uiso 1 1 calc R . .
H48B H 0.7517 0.1693 -0.0063 0.023 Uiso 1 1 calc R . .
C49 C 0.3286(3) 0.40955(10) 0.1397(3) 0.0313(9) Uani 1 1 d U . .
C50 C 0.6535(3) 0.35594(10) 0.3277(2) 0.0226(8) Uani 1 1 d . . .
N11 N 0.7018(2) 0.09640(8) 0.14514(17) 0.0125(6) Uani 1 1 d . . .
N12 N 0.85616(18) 0.05471(7) 0.21110(16) 0.0118(5) Uani 1 1 d . . .
N13 N 0.76183(19) 0.03157(7) 0.04920(16) 0.0128(6) Uani 1 1 d . . .
N14 N 0.66243(19) 0.01808(7) 0.19086(16) 0.0125(6) Uani 1 1 d . . .
N15 N 0.69754(19) -0.00118(7) 0.37068(16) 0.0131(6) Uani 1 1 d . . .
N16 N 0.5399(2) -0.03345(7) 0.25581(16) 0.0155(6) Uani 1 1 d . . .
N17 N 0.53056(19) 0.04005(7) 0.32358(16) 0.0147(6) Uani 1 1 d . . .
N21 N 0.76441(18) 0.16870(7) 0.18846(16) 0.0112(5) Uani 1 1 d . . .
N22 N 0.88620(19) 0.21976(7) 0.29802(16) 0.0146(6) Uani 1 1 d . . .
N23 N 0.96337(19) 0.16841(7) 0.18350(16) 0.0126(6) Uani 1 1 d . . .
N24 N 0.85458(19) 0.23717(7) 0.12607(16) 0.0139(6) Uani 1 1 d . . .
N27 N 0.78132(19) 0.29259(7) 0.01502(16) 0.0145(6) Uani 1 1 d . . .
N25 N 0.97305(19) 0.26961(7) -0.00452(17) 0.0163(6) Uani 1 1 d . . .
N20 N 0.5253(2) 0.39993(8) 0.21161(17) 0.0203(4) Uani 1 1 d . . .
O1 O 0.47588(19) 0.38134(8) 0.04927(15) 0.0367(7) Uani 1 1 d . . .
O2 O 0.40873(18) 0.33822(6) 0.16873(14) 0.0241(5) Uani 1 1 d . . .
O3 O 0.5850(2) 0.42686(7) 0.36556(16) 0.0341(6) Uani 1 1 d . . .
O4 O 0.46104(17) 0.36972(7) 0.35964(14) 0.0241(5) Uani 1 1 d . . .
F1 F 0.35061(19) 0.44774(6) 0.12065(19) 0.0643(8) Uani 1 1 d . . .
F2 F 0.28706(18) 0.40885(7) 0.22101(16) 0.0520(7) Uani 1 1 d . . .
F3 F 0.25437(16) 0.39691(6) 0.07424(15) 0.0397(6) Uani 1 1 d . . .
F4 F 0.73723(15) 0.37204(7) 0.29321(14) 0.0389(5) Uani 1 1 d . . .
F5 F 0.62984(15) 0.32155(6) 0.28219(13) 0.0319(5) Uani 1 1 d . . .
F6 F 0.68063(16) 0.34640(6) 0.41643(12) 0.0343(5) Uani 1 1 d . . .
P1 P 0.74105(6) 0.04953(2) 0.15161(5) 0.01071(17) Uani 1 1 d . . .
P2 P 0.61062(6) 0.00704(2) 0.28167(5) 0.01176(18) Uani 1 1 d . . .
P3 P 0.86268(6) 0.19931(2) 0.19438(5) 0.01062(17) Uani 1 1 d . A .
P4 P 0.85897(6) 0.25282(2) 0.02458(5) 0.01136(18) Uani 1 1 d . A .
S1 S 0.44400(7) 0.37694(2) 0.14081(5) 0.02001(19) Uani 1 1 d U . .
S2 S 0.54235(7) 0.39129(2) 0.31973(5) 0.01917(19) Uani 1 1 d . . .
C29A C 0.9000(7) 0.1962(2) 0.3835(6) 0.0203(4) Uani 0.726(5) 1 d P A 1
H29A H 0.9393 0.1709 0.3742 0.024 Uiso 0.726(5) 1 calc PR A 1
H29B H 0.8315 0.1891 0.4056 0.024 Uiso 0.726(5) 1 calc PR A 1
C30A C 0.9619(4) 0.22425(15) 0.4525(3) 0.0203(4) Uani 0.726(5) 1 d P A 1
H30A H 1.0382 0.2201 0.4510 0.024 Uiso 0.726(5) 1 calc PR A 1
H30B H 0.9433 0.2196 0.5169 0.024 Uiso 0.726(5) 1 calc PR A 1
C31A C 0.9295(4) 0.26698(14) 0.4186(3) 0.0203(4) Uani 0.726(5) 1 d P A 1
H31A H 0.8617 0.2749 0.4409 0.024 Uiso 0.726(5) 1 calc PR A 1
H31B H 0.9833 0.2873 0.4403 0.024 Uiso 0.726(5) 1 calc PR A 1
C32A C 0.9203(6) 0.2629(2) 0.3128(4) 0.0203(4) Uani 0.726(5) 1 d P A 1
H32A H 0.8675 0.2820 0.2830 0.024 Uiso 0.726(5) 1 calc PR A 1
H32B H 0.9884 0.2680 0.2877 0.024 Uiso 0.726(5) 1 calc PR A 1
C29B C 0.8904(19) 0.1899(6) 0.3826(17) 0.0203(4) Uani 0.274(5) 1 d P A 2
H29C H 0.8200 0.1788 0.3904 0.024 Uiso 0.274(5) 1 calc PR A 2
H29D H 0.9388 0.1671 0.3739 0.024 Uiso 0.274(5) 1 calc PR A 2
C30B C 0.9299(11) 0.2154(4) 0.4660(9) 0.0203(4) Uani 0.274(5) 1 d P A 2
H30C H 0.9766 0.1995 0.5111 0.024 Uiso 0.274(5) 1 calc PR A 2
H30D H 0.8712 0.2264 0.4983 0.024 Uiso 0.274(5) 1 calc PR A 2
C31B C 0.9906(10) 0.2497(4) 0.4211(8) 0.0203(4) Uani 0.274(5) 1 d P A 2
H31C H 0.9950 0.2743 0.4610 0.024 Uiso 0.274(5) 1 calc PR A 2
H31D H 1.0624 0.2408 0.4110 0.024 Uiso 0.274(5) 1 calc PR A 2
C32B C 0.9282(15) 0.2579(6) 0.3307(10) 0.0203(4) Uani 0.274(5) 1 d P A 2
H32C H 0.8711 0.2773 0.3395 0.024 Uiso 0.274(5) 1 calc PR A 2
H32D H 0.9733 0.2695 0.2852 0.024 Uiso 0.274(5) 1 calc PR A 2
H1 H 0.744(3) 0.1143(12) 0.159(3) 0.048(13) Uiso 1 1 d . . .

loop_
_atom_site_aniso_label
_atom_site_aniso_U_11
_atom_site_aniso_U_22
_atom_site_aniso_U_33
_atom_site_aniso_U_23
_atom_site_aniso_U_13
_atom_site_aniso_U_12
C1 0.0137(17) 0.0111(15) 0.0078(14) 0.0018(12) 0.0027(12) 0.0020(13)
C2 0.0189(18) 0.0101(16) 0.0129(16) -0.0035(13) 0.0015(13) -0.0005(13)
C3 0.0135(17) 0.0199(18) 0.0153(16) -0.0019(14) -0.0008(13) -0.0048(14)
C4 0.0088(17) 0.0214(18) 0.0132(16) 0.0024(13) 0.0009(13) 0.0026(13)
C4A 0.0131(17) 0.0140(16) 0.0094(15) 0.0017(12) 0.0028(13) 0.0015(13)
C5 0.0116(17) 0.0183(17) 0.0168(16) 0.0055(14) 0.0049(13) 0.0049(14)
C6 0.0177(18) 0.0117(16) 0.0182(17) -0.0006(13) 0.0067(14) 0.0041(14)
C7 0.0153(18) 0.0128(16) 0.0140(15) -0.0022(13) 0.0017(13) -0.0037(13)
C8 0.0108(16) 0.0122(15) 0.0074(14) 0.0022(12) 0.0006(12) -0.0014(13)
C8A 0.0117(17) 0.0122(16) 0.0082(15) 0.0027(12) 0.0048(12) -0.0012(13)
C9 0.0196(18) 0.0154(17) 0.0115(15) -0.0002(13) -0.0007(13) -0.0003(14)
C10 0.0206(19) 0.0282(19) 0.0147(17) -0.0004(14) -0.0016(14) -0.0008(15)
C11 0.0182(19) 0.030(2) 0.0215(18) 0.0038(15) -0.0001(15) 0.0061(15)
C12 0.0177(18) 0.0171(17) 0.0183(17) 0.0013(14) 0.0010(14) 0.0064(14)
C13 0.0231(19) 0.0176(17) 0.0158(16) 0.0042(14) 0.0051(14) -0.0017(14)
C14 0.038(2) 0.0223(19) 0.0171(17) -0.0022(15) 0.0091(16) -0.0014(16)
C15 0.032(2) 0.0177(18) 0.0215(18) -0.0034(14) 0.0095(16) 0.0013(15)
C16 0.0218(18) 0.0093(16) 0.0157(16) -0.0043(13) 0.0028(14) -0.0007(14)
C17 0.0216(19) 0.0196(18) 0.0128(16) -0.0020(14) -0.0008(14) -0.0007(14)
C18 0.027(2) 0.0191(18) 0.0142(16) 0.0032(14) -0.0040(15) -0.0028(15)
C19 0.0217(19) 0.0184(18) 0.0233(18) 0.0043(14) -0.0042(15) 0.0030(15)
C20 0.0158(18) 0.0155(17) 0.0205(17) 0.0025(14) 0.0011(14) 0.0044(14)
C21 0.046(2) 0.025(2) 0.0160(17) -0.0045(15) 0.0055(16) -0.0178(18)
C22 0.044(2) 0.0232(19) 0.0236(19) -0.0070(16) 0.0049(17) -0.0179(18)
C23 0.031(2) 0.0186(18) 0.030(2) 0.0028(15) 0.0015(16) -0.0090(16)
C24 0.029(2) 0.0228(19) 0.0207(18) 0.0012(15) 0.0060(15) -0.0116(16)
C25 0.0154(18) 0.0278(19) 0.0200(17) 0.0038(15) 0.0044(14) 0.0045(15)
C26 0.026(2) 0.032(2) 0.0249(19) 0.0032(16) 0.0086(16) 0.0169(17)
C27 0.037(2) 0.024(2) 0.0231(18) -0.0012(15) 0.0109(16) 0.0111(17)
C28 0.025(2) 0.0142(17) 0.0201(17) -0.0035(14) 0.0046(15) 0.0044(14)
C33 0.0123(18) 0.033(2) 0.0211(18) -0.0019(15) -0.0010(14) -0.0023(15)
C34 0.018(2) 0.036(2) 0.039(2) 0.0019(18) 0.0066(16) 0.0072(17)
C35 0.029(2) 0.026(2) 0.0228(18) 0.0033(15) 0.0118(16) 0.0103(16)
C36 0.0211(19) 0.0148(17) 0.0186(17) -0.0034(13) 0.0074(14) -0.0026(14)
C37 0.0232(19) 0.0151(17) 0.0193(17) -0.0034(14) 0.0043(14) 0.0050(14)
C38 0.0227(19) 0.0134(17) 0.0279(19) -0.0025(14) 0.0003(15) 0.0041(14)
C39 0.0213(19) 0.0118(16) 0.0271(19) 0.0006(14) 0.0009(15) 0.0030(14)
C40 0.0178(18) 0.0152(16) 0.0176(16) 0.0028(13) -0.0001(14) 0.0018(14)
C41 0.0213(19) 0.0184(18) 0.0310(19) 0.0058(15) -0.0051(15) -0.0101(15)
C42 0.018(2) 0.032(2) 0.069(3) 0.021(2) -0.0029(19) -0.0091(17)
C43 0.012(2) 0.037(2) 0.075(3) 0.022(2) 0.0062(19) -0.0005(17)
C44 0.0179(19) 0.029(2) 0.031(2) 0.0107(16) 0.0094(15) 0.0089(16)
N26 0.0173(15) 0.0129(14) 0.0137(13) -0.0009(11) 0.0032(11) -0.0032(11)
C45 0.028(2) 0.0160(17) 0.0139(16) 0.0004(13) 0.0053(14) 0.0044(15)
C46 0.030(2) 0.0216(18) 0.0181(17) -0.0023(14) -0.0017(15) 0.0053(16)
C47 0.025(2) 0.0179(18) 0.0222(18) -0.0060(14) -0.0043(15) 0.0032(15)
C48 0.0188(18) 0.0203(18) 0.0192(17) -0.0012(14) -0.0005(14) -0.0067(14)
C49 0.032(2) 0.020(2) 0.039(2) 0.0010(17) -0.0130(19) -0.0067(16)
C50 0.024(2) 0.028(2) 0.0167(18) 0.0009(15) 0.0024(15) -0.0047(16)
N11 0.0100(14) 0.0085(14) 0.0186(14) -0.0013(11) 0.0001(11) -0.0009(11)
N12 0.0114(14) 0.0108(13) 0.0132(13) -0.0031(10) 0.0003(11) 0.0048(11)
N13 0.0179(15) 0.0082(13) 0.0132(13) 0.0003(10) 0.0064(11) -0.0029(11)
N14 0.0189(15) 0.0087(13) 0.0100(12) 0.0000(10) 0.0023(11) -0.0030(11)
N15 0.0158(14) 0.0129(13) 0.0109(13) -0.0009(10) 0.0024(11) 0.0015(11)
N16 0.0228(16) 0.0126(14) 0.0117(13) -0.0013(11) 0.0054(11) -0.0073(11)
N17 0.0139(14) 0.0157(14) 0.0145(13) -0.0034(11) 0.0015(11) 0.0012(11)
N21 0.0097(14) 0.0104(13) 0.0133(13) -0.0006(10) 0.0008(10) 0.0006(10)
N22 0.0170(15) 0.0134(14) 0.0127(13) -0.0006(11) -0.0013(11) 0.0002(11)
N23 0.0109(14) 0.0119(13) 0.0150(13) -0.0021(11) 0.0008(11) 0.0001(11)
N24 0.0176(15) 0.0092(13) 0.0150(13) 0.0004(11) 0.0016(11) -0.0016(11)
N27 0.0199(15) 0.0110(13) 0.0127(13) 0.0013(11) 0.0019(11) 0.0035(11)
N25 0.0133(15) 0.0150(14) 0.0209(14) 0.0013(11) 0.0037(11) -0.0018(11)
N20 0.0222(11) 0.0214(11) 0.0164(9) 0.0015(8) -0.0018(8) -0.0052(8)
O1 0.0348(16) 0.0615(19) 0.0145(12) 0.0074(12) 0.0055(11) -0.0110(13)
O2 0.0338(14) 0.0152(12) 0.0227(12) 0.0002(10) -0.0006(11) -0.0045(10)
O3 0.0471(17) 0.0171(13) 0.0351(14) -0.0058(11) -0.0115(12) -0.0056(12)
O4 0.0258(14) 0.0304(14) 0.0168(12) 0.0006(10) 0.0054(10) -0.0035(11)
F1 0.0675(17) 0.0154(12) 0.099(2) 0.0111(12) -0.0476(15) -0.0047(11)
F2 0.0409(15) 0.0669(17) 0.0478(15) -0.0169(13) 0.0014(12) 0.0233(12)
F3 0.0316(12) 0.0303(12) 0.0523(14) -0.0032(10) -0.0214(11) -0.0023(10)
F4 0.0219(12) 0.0559(15) 0.0393(12) 0.0076(11) 0.0054(10) -0.0066(10)
F5 0.0397(13) 0.0247(11) 0.0311(11) -0.0077(9) 0.0023(10) 0.0071(9)
F6 0.0393(13) 0.0430(13) 0.0187(10) 0.0053(9) -0.0068(9) 0.0113(10)
P1 0.0120(4) 0.0091(4) 0.0113(4) -0.0007(3) 0.0021(3) 0.0001(3)
P2 0.0135(4) 0.0097(4) 0.0123(4) -0.0001(3) 0.0021(3) -0.0008(3)
P3 0.0107(4) 0.0092(4) 0.0119(4) -0.0006(3) 0.0008(3) 0.0001(3)
P4 0.0111(4) 0.0086(4) 0.0144(4) 0.0006(3) 0.0013(3) -0.0003(3)
S1 0.0210(5) 0.0215(4) 0.0172(4) 0.0041(4) 0.0003(4) -0.0043(4)
S2 0.0239(5) 0.0151(4) 0.0177(4) 0.0005(3) -0.0026(4) -0.0022(4)
C29A 0.0222(11) 0.0214(11) 0.0164(9) 0.0015(8) -0.0018(8) -0.0052(8)
C30A 0.0222(11) 0.0214(11) 0.0164(9) 0.0015(8) -0.0018(8) -0.0052(8)
C31A 0.0222(11) 0.0214(11) 0.0164(9) 0.0015(8) -0.0018(8) -0.0052(8)
C32A 0.0222(11) 0.0214(11) 0.0164(9) 0.0015(8) -0.0018(8) -0.0052(8)
C29B 0.0222(11) 0.0214(11) 0.0164(9) 0.0015(8) -0.0018(8) -0.0052(8)
C30B 0.0222(11) 0.0214(11) 0.0164(9) 0.0015(8) -0.0018(8) -0.0052(8)
C31B 0.0222(11) 0.0214(11) 0.0164(9) 0.0015(8) -0.0018(8) -0.0052(8)
C32B 0.0222(11) 0.0214(11) 0.0164(9) 0.0015(8) -0.0018(8) -0.0052(8)

loop_
_atom_type_symbol
_atom_type_description
_atom_type_scat_dispersion_real
_atom_type_scat_dispersion_imag
_atom_type_scat_source
C C 0.0033 0.0016 'International Tables Vol C Tables 4.2.6.8 and 6.1.1.4'
N N 0.0061 0.0033 'International Tables Vol C Tables 4.2.6.8 and 6.1.1.4'
O O 0.0106 0.0060 'International Tables Vol C Tables 4.2.6.8 and 6.1.1.4'
F F 0.0171 0.0103 'International Tables Vol C Tables 4.2.6.8 and 6.1.1.4'
P P 0.1023 0.0942 'International Tables Vol C Tables 4.2.6.8 and 6.1.1.4'
S S 0.1246 0.1234 'International Tables Vol C Tables 4.2.6.8 and 6.1.1.4'
H H 0.0000 0.0000 'International Tables Vol C Tables 4.2.6.8 and 6.1.1.4'

loop_
_geom_angle_atom_site_label_1
_geom_angle_atom_site_label_2
_geom_angle_atom_site_label_3
_geom_angle
C2 C1 N11 123.2(3)
C2 C1 C8A 119.5(3)
N11 C1 C8A 117.3(3)
C1 C2 C3 121.4(3)
C1 C2 H2 119.3
C3 C2 H2 119.3
C4 C3 C2 120.5(3)
C4 C3 H3 119.7
C2 C3 H3 119.7
C3 C4 C4A 121.1(3)
C3 C4 H4 119.4
C4A C4 H4 119.4
C5 C4A C4 120.7(3)
C5 C4A C8A 120.1(3)
C4 C4A C8A 119.2(3)
C6 C5 C4A 120.1(3)
C6 C5 H5 120.0
C4A C5 H5 120.0
C5 C6 C7 120.8(3)
C5 C6 H6 119.6
C7 C6 H6 119.6
C8 C7 C6 121.9(3)
C8 C7 H7 119.0
C6 C7 H7 119.0
C7 C8 N21 122.9(3)
C7 C8 C8A 118.2(3)
N21 C8 C8A 118.9(2)
C4A C8A C8 118.7(3)
C4A C8A C1 117.9(3)
C8 C8A C1 123.4(3)
N12 C9 C10 103.3(2)
N12 C9 H9A 111.1
C10 C9 H9A 111.1
N12 C9 H9B 111.1
C10 C9 H9B 111.1
H9A C9 H9B 109.1
C9 C10 C11 103.6(3)
C9 C10 H10A 111.0
C11 C10 H10A 111.0
C9 C10 H10B 111.0
C11 C10 H10B 111.0
H10A C10 H10B 109.0
C10 C11 C12 105.1(3)
C10 C11 H11A 110.7
C12 C11 H11A 110.7
C10 C11 H11B 110.7
C12 C11 H11B 110.7
H11A C11 H11B 108.8
N12 C12 C11 104.4(2)
N12 C12 H12A 110.9
C11 C12 H12A 110.9
N12 C12 H12B 110.9
C11 C12 H12B 110.9
H12A C12 H12B 108.9
N13 C13 C14 103.2(2)
N13 C13 H13A 111.1
C14 C13 H13A 111.1
N13 C13 H13B 111.1
C14 C13 H13B 111.1
H13A C13 H13B 109.1
C15 C14 C13 103.7(3)
C15 C14 H14A 111.0
C13 C14 H14A 111.0
C15 C14 H14B 111.0
C13 C14 H14B 111.0
H14A C14 H14B 109.0
C14 C15 C16 103.4(3)
C14 C15 H15A 111.1
C16 C15 H15A 111.1
C14 C15 H15B 111.1
C16 C15 H15B 111.1
H15A C15 H15B 109.0
N13 C16 C15 102.7(2)
N13 C16 H16A 111.2
C15 C16 H16A 111.2
N13 C16 H16B 111.2
C15 C16 H16B 111.2
H16A C16 H16B 109.1
N15 C17 C18 103.2(2)
N15 C17 H17A 111.1
C18 C17 H17A 111.1
N15 C17 H17B 111.1
C18 C17 H17B 111.1
H17A C17 H17B 109.1
C19 C18 C17 104.0(2)
C19 C18 H18A 111.0
C17 C18 H18A 111.0
C19 C18 H18B 111.0
C17 C18 H18B 111.0
H18A C18 H18B 109.0
C20 C19 C18 102.2(2)
C20 C19 H19A 111.3
C18 C19 H19A 111.3
C20 C19 H19B 111.3
C18 C19 H19B 111.3
H19A C19 H19B 109.2
N15 C20 C19 103.2(2)
N15 C20 H20A 111.1
C19 C20 H20A 111.1
N15 C20 H20B 111.1
C19 C20 H20B 111.1
H20A C20 H20B 109.1
N16 C21 C22 103.6(3)
N16 C21 H21A 111.0
C22 C21 H21A 111.0
N16 C21 H21B 111.0
C22 C21 H21B 111.0
H21A C21 H21B 109.0
C23 C22 C21 104.3(3)
C23 C22 H22A 110.9
C21 C22 H22A 110.9
C23 C22 H22B 110.9
C21 C22 H22B 110.9
H22A C22 H22B 108.9
C22 C23 C24 102.9(3)
C22 C23 H23A 111.2
C24 C23 H23A 111.2
C22 C23 H23B 111.2
C24 C23 H23B 111.2
H23A C23 H23B 109.1
N16 C24 C23 103.9(2)
N16 C24 H24A 111.0
C23 C24 H24A 111.0
N16 C24 H24B 111.0
C23 C24 H24B 111.0
H24A C24 H24B 109.0
N17 C25 C26 104.6(3)
N17 C25 H25A 110.8
C26 C25 H25A 110.8
N17 C25 H25B 110.8
C26 C25 H25B 110.8
H25A C25 H25B 108.9
C27 C26 C25 104.8(3)
C27 C26 H26A 110.8
C25 C26 H26A 110.8
C27 C26 H26B 110.8
C25 C26 H26B 110.8
H26A C26 H26B 108.9
C28 C27 C26 103.0(3)
C28 C27 H27A 111.2
C26 C27 H27A 111.2
C28 C27 H27B 111.2
C26 C27 H27B 111.2
H27A C27 H27B 109.1
N17 C28 C27 102.7(3)
N17 C28 H28A 111.2
C27 C28 H28A 111.2
N17 C28 H28B 111.2
C27 C28 H28B 111.2
H28A C28 H28B 109.1
N23 C33 C34 105.9(3)
N23 C33 H33A 110.6
C34 C33 H33A 110.6
N23 C33 H33B 110.6
C34 C33 H33B 110.6
H33A C33 H33B 108.7
C35 C34 C33 105.5(3)
C35 C34 H34A 110.7
C33 C34 H34A 110.7
C35 C34 H34B 110.7
C33 C34 H34B 110.7
H34A C34 H34B 108.8
C34 C35 C36 103.7(3)
C34 C35 H35A 111.0
C36 C35 H35A 111.0
C34 C35 H35B 111.0
C36 C35 H35B 111.0
H35A C35 H35B 109.0
N23 C36 C35 103.5(2)
N23 C36 H36A 111.1
C35 C36 H36A 111.1
N23 C36 H36B 111.1
C35 C36 H36B 111.1
H36A C36 H36B 109.0
N27 C37 C38 103.5(2)
N27 C37 H37A 111.1
C38 C37 H37A 111.1
N27 C37 H37B 111.1
C38 C37 H37B 111.1
H37A C37 H37B 109.0
C37 C38 C39 102.1(2)
C37 C38 H38A 111.3
C39 C38 H38A 111.3
C37 C38 H38B 111.3
C39 C38 H38B 111.3
H38A C38 H38B 109.2
C38 C39 C40 103.5(2)
C38 C39 H39A 111.1
C40 C39 H39A 111.1
C38 C39 H39B 111.1
C40 C39 H39B 111.1
H39A C39 H39B 109.0
N27 C40 C39 104.0(2)
N27 C40 H40A 111.0
C39 C40 H40A 111.0
N27 C40 H40B 111.0
C39 C40 H40B 111.0
H40A C40 H40B 109.0
N25 C41 C42 103.4(3)
N25 C41 H41A 111.1
C42 C41 H41A 111.1
N25 C41 H41B 111.1
C42 C41 H41B 111.1
H41A C41 H41B 109.0
C43 C42 C41 102.1(3)
C43 C42 H42A 111.3
C41 C42 H42A 111.3
C43 C42 H42B 111.3
C41 C42 H42B 111.3
H42A C42 H42B 109.2
C42 C43 C44 103.7(3)
C42 C43 H43A 111.0
C44 C43 H43A 111.0
C42 C43 H43B 111.0
C44 C43 H43B 111.0
H43A C43 H43B 109.0
N25 C44 C43 104.3(3)
N25 C44 H44A 110.9
C43 C44 H44A 110.9
N25 C44 H44B 110.9
C43 C44 H44B 110.9
H44A C44 H44B 108.9
C45 N26 C48 109.8(2)
C45 N26 P4 124.3(2)
C48 N26 P4 118.63(19)
N26 C45 C46 103.8(2)
N26 C45 H45A 111.0
C46 C45 H45A 111.0
N26 C45 H45B 111.0
C46 C45 H45B 111.0
H45A C45 H45B 109.0
C47 C46 C45 102.6(2)
C47 C46 H46A 111.2
C45 C46 H46A 111.2
C47 C46 H46B 111.2
C45 C46 H46B 111.2
H46A C46 H46B 109.2
C46 C47 C48 104.1(3)
C46 C47 H47A 110.9
C48 C47 H47A 110.9
C46 C47 H47B 110.9
C48 C47 H47B 110.9
H47A C47 H47B 108.9
N26 C48 C47 104.0(2)
N26 C48 H48A 110.9
C47 C48 H48A 110.9
N26 C48 H48B 110.9
C47 C48 H48B 110.9
H48A C48 H48B 109.0
F1 C49 F2 108.0(3)
F1 C49 F3 107.5(3)
F2 C49 F3 107.2(3)
F1 C49 S1 111.8(3)
F2 C49 S1 112.0(2)
F3 C49 S1 110.2(2)
F5 C50 F6 107.4(3)
F5 C50 F4 108.0(3)
F6 C50 F4 107.7(3)
F5 C50 S2 111.7(2)
F6 C50 S2 110.0(2)
F4 C50 S2 111.9(2)
C1 N11 P1 128.6(2)
C1 N11 H1 113(3)
P1 N11 H1 119(3)
C12 N12 C9 110.8(2)
C12 N12 P1 123.46(19)
C9 N12 P1 122.43(19)
C16 N13 C13 111.5(2)
C16 N13 P1 124.79(19)
C13 N13 P1 123.5(2)
P2 N14 P1 141.63(16)
C20 N15 C17 110.3(2)
C20 N15 P2 118.58(19)
C17 N15 P2 126.1(2)
C24 N16 C21 110.9(2)
C24 N16 P2 123.5(2)
C21 N16 P2 124.5(2)
C28 N17 C25 109.4(2)
C28 N17 P2 120.4(2)
C25 N17 P2 119.3(2)
C8 N21 P3 124.0(2)
C32B N22 C29A 100.3(6)
C29A N22 C32A 112.1(4)
C32B N22 C29B 108.2(9)
C32A N22 C29B 120.0(7)
C32B N22 P3 133.8(6)
C29A N22 P3 123.3(3)
C32A N22 P3 123.1(3)
C29B N22 P3 116.2(7)
C36 N23 C33 108.9(2)
C36 N23 P3 122.3(2)
C33 N23 P3 117.0(2)
P4 N24 P3 146.87(17)
C40 N27 C37 110.4(2)
C40 N27 P4 122.0(2)
C37 N27 P4 125.8(2)
C41 N25 C44 109.5(2)
C41 N25 P4 118.3(2)
C44 N25 P4 123.9(2)
S2 N20 S1 124.84(17)
N14 P1 N11 115.89(14)
N14 P1 N13 104.38(12)
N11 P1 N13 111.64(13)
N14 P1 N12 116.90(13)
N11 P1 N12 100.94(13)
N13 P1 N12 106.99(13)
N14 P2 N16 105.65(13)
N14 P2 N15 112.32(13)
N16 P2 N15 111.42(13)
N14 P2 N17 118.76(13)
N16 P2 N17 105.62(13)
N15 P2 N17 102.96(12)
N24 P3 N21 117.04(13)
N24 P3 N22 103.72(13)
N21 P3 N22 112.42(13)
N24 P3 N23 115.39(13)
N21 P3 N23 102.90(13)
N22 P3 N23 105.02(12)
N24 P4 N26 114.42(13)
N24 P4 N27 105.51(13)
N26 P4 N27 112.20(13)
N24 P4 N25 117.37(13)
N26 P4 N25 102.28(13)
N27 P4 N25 104.86(13)
O1 S1 O2 118.64(15)
O1 S1 N20 108.54(15)
O2 S1 N20 117.07(13)
O1 S1 C49 103.64(17)
O2 S1 C49 104.46(16)
N20 S1 C49 102.06(15)
O4 S2 O3 119.03(15)
O4 S2 N20 116.66(13)
O3 S2 N20 108.62(14)
O4 S2 C50 104.60(14)
O3 S2 C50 103.29(15)
N20 S2 C50 102.15(14)
N22 C29A C30A 104.1(4)
N22 C29A H29A 110.9
C30A C29A H29A 110.9
N22 C29A H29B 110.9
C30A C29A H29B 110.9
H29A C29A H29B 109.0
C29A C30A C31A 103.9(5)
C29A C30A H30A 111.0
C31A C30A H30A 111.0
C29A C30A H30B 111.0
C31A C30A H30B 111.0
H30A C30A H30B 109.0
C32A C31A C30A 103.4(4)
C32A C31A H31A 111.1
C30A C31A H31A 111.1
C32A C31A H31B 111.1
C30A C31A H31B 111.1
H31A C31A H31B 109.1
N22 C32A C31A 102.6(4)
N22 C32A H32A 111.2
C31A C32A H32A 111.2
N22 C32A H32B 111.2
C31A C32A H32B 111.2
H32A C32A H32B 109.2
C30B C29B N22 104.7(11)
C30B C29B H29C 110.8
N22 C29B H29C 110.8
C30B C29B H29D 110.8
N22 C29B H29D 110.8
H29C C29B H29D 108.9
C29B C30B C31B 102.6(11)
C29B C30B H30C 111.3
C31B C30B H30C 111.3
C29B C30B H30D 111.3
C31B C30B H30D 111.3
H30C C30B H30D 109.2
C32B C31B C30B 104.3(11)
C32B C31B H31C 110.9
C30B C31B H31C 110.9
C32B C31B H31D 110.9
C30B C31B H31D 110.9
H31C C31B H31D 108.9
N22 C32B C31B 106.5(11)
N22 C32B H32C 110.4
C31B C32B H32C 110.4
N22 C32B H32D 110.4
C31B C32B H32D 110.4
H32C C32B H32D 108.6

loop_
_geom_bond_atom_site_label_1
_geom_bond_atom_site_label_2
_geom_bond_distance
C1 C2 1.378(4)
C1 N11 1.405(4)
C1 C8A 1.452(4)
C2 C3 1.399(4)
C2 H2 0.9500
C3 C4 1.359(4)
C3 H3 0.9500
C4 C4A 1.419(4)
C4 H4 0.9500
C4A C5 1.414(4)
C4A C8A 1.430(4)
C5 C6 1.368(4)
C5 H5 0.9500
C6 C7 1.400(4)
C6 H6 0.9500
C7 C8 1.391(4)
C7 H7 0.9500
C8 N21 1.405(4)
C8 C8A 1.448(4)
C9 N12 1.484(4)
C9 C10 1.519(4)
C9 H9A 0.9900
C9 H9B 0.9900
C10 C11 1.522(4)
C10 H10A 0.9900
C10 H10B 0.9900
C11 C12 1.523(4)
C11 H11A 0.9900
C11 H11B 0.9900
C12 N12 1.483(4)
C12 H12A 0.9900
C12 H12B 0.9900
C13 N13 1.482(4)
C13 C14 1.527(4)
C13 H13A 0.9900
C13 H13B 0.9900
C14 C15 1.517(4)
C14 H14A 0.9900
C14 H14B 0.9900
C15 C16 1.520(4)
C15 H15A 0.9900
C15 H15B 0.9900
C16 N13 1.480(4)
C16 H16A 0.9900
C16 H16B 0.9900
C17 N15 1.491(4)
C17 C18 1.525(4)
C17 H17A 0.9900
C17 H17B 0.9900
C18 C19 1.519(4)
C18 H18A 0.9900
C18 H18B 0.9900
C19 C20 1.518(4)
C19 H19A 0.9900
C19 H19B 0.9900
C20 N15 1.488(4)
C20 H20A 0.9900
C20 H20B 0.9900
C21 N16 1.475(4)
C21 C22 1.525(4)
C21 H21A 0.9900
C21 H21B 0.9900
C22 C23 1.512(4)
C22 H22A 0.9900
C22 H22B 0.9900
C23 C24 1.516(4)
C23 H23A 0.9900
C23 H23B 0.9900
C24 N16 1.472(4)
C24 H24A 0.9900
C24 H24B 0.9900
C25 N17 1.492(4)
C25 C26 1.531(4)
C25 H25A 0.9900
C25 H25B 0.9900
C26 C27 1.522(5)
C26 H26A 0.9900
C26 H26B 0.9900
C27 C28 1.517(4)
C27 H27A 0.9900
C27 H27B 0.9900
C28 N17 1.487(4)
C28 H28A 0.9900
C28 H28B 0.9900
C33 N23 1.477(4)
C33 C34 1.527(4)
C33 H33A 0.9900
C33 H33B 0.9900
C34 C35 1.512(5)
C34 H34A 0.9900
C34 H34B 0.9900
C35 C36 1.524(4)
C35 H35A 0.9900
C35 H35B 0.9900
C36 N23 1.475(4)
C36 H36A 0.9900
C36 H36B 0.9900
C37 N27 1.479(4)
C37 C38 1.515(4)
C37 H37A 0.9900
C37 H37B 0.9900
C38 C39 1.522(4)
C38 H38A 0.9900
C38 H38B 0.9900
C39 C40 1.523(4)
C39 H39A 0.9900
C39 H39B 0.9900
C40 N27 1.473(4)
C40 H40A 0.9900
C40 H40B 0.9900
C41 N25 1.480(4)
C41 C42 1.523(5)
C41 H41A 0.9900
C41 H41B 0.9900
C42 C43 1.514(5)
C42 H42A 0.9900
C42 H42B 0.9900
C43 C44 1.518(5)
C43 H43A 0.9900
C43 H43B 0.9900
C44 N25 1.487(4)
C44 H44A 0.9900
C44 H44B 0.9900
N26 C45 1.484(4)
N26 C48 1.491(4)
N26 P4 1.635(2)
C45 C46 1.518(4)
C45 H45A 0.9900
C45 H45B 0.9900
C46 C47 1.518(4)
C46 H46A 0.9900
C46 H46B 0.9900
C47 C48 1.524(4)
C47 H47A 0.9900
C47 H47B 0.9900
C48 H48A 0.9900
C48 H48B 0.9900
C49 F1 1.323(4)
C49 F2 1.330(4)
C49 F3 1.341(4)
C49 S1 1.827(4)
C50 F5 1.328(4)
C50 F6 1.329(3)
C50 F4 1.335(4)
C50 S2 1.835(4)
N11 P1 1.623(3)
N11 H1 0.81(4)
N12 P1 1.644(2)
N13 P1 1.633(2)
N14 P2 1.563(2)
N14 P1 1.586(2)
N15 P2 1.639(2)
N16 P2 1.635(2)
N17 P2 1.648(3)
N21 P3 1.610(2)
N22 C32B 1.43(2)
N22 C29A 1.451(9)
N22 C32A 1.496(7)
N22 C29B 1.56(2)
N22 P3 1.638(2)
N23 P3 1.663(2)
N24 P4 1.554(2)
N24 P3 1.584(2)
N27 P4 1.643(2)
N25 P4 1.654(3)
N20 S2 1.576(3)
N20 S1 1.580(3)
O1 S1 1.423(2)
O2 S1 1.423(2)
O3 S2 1.427(2)
O4 S2 1.427(2)
C29A C30A 1.522(8)
C29A H29A 0.9900
C29A H29B 0.9900
C30A C31A 1.533(7)
C30A H30A 0.9900
C30A H30B 0.9900
C31A C32A 1.522(7)
C31A H31A 0.9900
C31A H31B 0.9900
C32A H32A 0.9900
C32A H32B 0.9900
C29B C30B 1.51(2)
C29B H29C 0.9900
C29B H29D 0.9900
C30B C31B 1.548(17)
C30B H30C 0.9900
C30B H30D 0.9900
C31B C32B 1.486(18)
C31B H31C 0.9900
C31B H31D 0.9900
C32B H32C 0.9900
C32B H32D 0.9900

loop_
_geom_torsion_atom_site_label_1
_geom_torsion_atom_site_label_2
_geom_torsion_atom_site_label_3
_geom_torsion_atom_site_label_4
_geom_torsion
N11 C1 C2 C3 177.5(3)
C8A C1 C2 C3 -1.3(4)
C1 C2 C3 C4 -2.2(4)
C2 C3 C4 C4A 1.4(4)
C3 C4 C4A C5 -178.9(3)
C3 C4 C4A C8A 2.9(4)
C4 C4A C5 C6 -176.5(3)
C8A C4A C5 C6 1.8(4)
C4A C5 C6 C7 0.7(4)
C5 C6 C7 C8 0.1(4)
C6 C7 C8 N21 175.0(3)
C6 C7 C8 C8A -3.4(4)
C5 C4A C8A C8 -5.0(4)
C4 C4A C8A C8 173.3(2)
C5 C4A C8A C1 175.5(3)
C4 C4A C8A C1 -6.2(4)
C7 C8 C8A C4A 5.7(4)
N21 C8 C8A C4A -172.7(2)
C7 C8 C8A C1 -174.9(3)
N21 C8 C8A C1 6.7(4)
C2 C1 C8A C4A 5.4(4)
N11 C1 C8A C4A -173.5(2)
C2 C1 C8A C8 -174.0(3)
N11 C1 C8A C8 7.1(4)
N12 C9 C10 C11 -33.8(3)
C9 C10 C11 C12 34.8(3)
C10 C11 C12 N12 -21.8(3)
N13 C13 C14 C15 -29.2(3)
C13 C14 C15 C16 39.7(3)
C14 C15 C16 N13 -33.9(3)
N15 C17 C18 C19 29.6(3)
C17 C18 C19 C20 -41.2(3)
C18 C19 C20 N15 36.2(3)
N16 C21 C22 C23 -27.8(4)
C21 C22 C23 C24 38.1(4)
C22 C23 C24 N16 -33.3(3)
N17 C25 C26 C27 -19.0(3)
C25 C26 C27 C28 35.8(3)
C26 C27 C28 N17 -38.5(3)
N23 C33 C34 C35 -12.5(3)
C33 C34 C35 C36 29.6(3)
C34 C35 C36 N23 -35.6(3)
N27 C37 C38 C39 35.9(3)
C37 C38 C39 C40 -40.5(3)
C38 C39 C40 N27 29.3(3)
N25 C41 C42 C43 -37.1(4)
C41 C42 C43 C44 40.6(4)
C42 C43 C44 N25 -28.4(4)
C48 N26 C45 C46 18.8(3)
P4 N26 C45 C46 -130.7(2)
N26 C45 C46 C47 -35.5(3)
C45 C46 C47 C48 39.3(3)
C45 N26 C48 C47 5.5(3)
P4 N26 C48 C47 157.0(2)
C46 C47 C48 N26 -27.8(3)
C2 C1 N11 P1 -13.8(4)
C8A C1 N11 P1 165.1(2)
C11 C12 N12 C9 0.4(3)
C11 C12 N12 P1 -159.4(2)
C10 C9 N12 C12 21.1(3)
C10 C9 N12 P1 -178.9(2)
C15 C16 N13 C13 16.1(3)
C15 C16 N13 P1 -158.4(2)
C14 C13 N13 C16 8.1(3)
C14 C13 N13 P1 -177.3(2)
C19 C20 N15 C17 -18.5(3)
C19 C20 N15 P2 -175.0(2)
C18 C17 N15 C20 -6.8(3)
C18 C17 N15 P2 147.5(2)
C23 C24 N16 C21 16.6(4)
C23 C24 N16 P2 -151.9(2)
C22 C21 N16 C24 6.9(4)
C22 C21 N16 P2 175.2(2)
C27 C28 N17 C25 27.5(3)
C27 C28 N17 P2 171.6(2)
C26 C25 N17 C28 -5.4(3)
C26 C25 N17 P2 -149.9(2)
C7 C8 N21 P3 -22.2(4)
C8A C8 N21 P3 156.1(2)
C35 C36 N23 C33 28.7(3)
C35 C36 N23 P3 170.2(2)
C34 C33 N23 C36 -10.3(3)
C34 C33 N23 P3 -154.2(2)
C39 C40 N27 C37 -6.9(3)
C39 C40 N27 P4 -172.5(2)
C38 C37 N27 C40 -18.3(3)
C38 C37 N27 P4 146.6(2)
C42 C41 N25 C44 20.1(3)
C42 C41 N25 P4 169.7(2)
C43 C44 N25 C41 5.0(3)
C43 C44 N25 P4 -142.5(2)
P2 N14 P1 N11 -66.0(3)
P2 N14 P1 N13 170.8(3)
P2 N14 P1 N12 52.9(3)
C1 N11 P1 N14 -40.8(3)
C1 N11 P1 N13 78.5(3)
C1 N11 P1 N12 -168.1(2)
C16 N13 P1 N14 -17.1(3)
C13 N13 P1 N14 169.1(2)
C16 N13 P1 N11 -143.0(2)
C13 N13 P1 N11 43.1(3)
C16 N13 P1 N12 107.4(2)
C13 N13 P1 N12 -66.4(3)
C12 N12 P1 N14 86.8(2)
C9 N12 P1 N14 -70.7(3)
C12 N12 P1 N11 -146.6(2)
C9 N12 P1 N11 55.9(2)
C12 N12 P1 N13 -29.8(3)
C9 N12 P1 N13 172.8(2)
P1 N14 P2 N16 -177.8(2)
P1 N14 P2 N15 -56.1(3)
P1 N14 P2 N17 64.0(3)
C24 N16 P2 N14 164.3(3)
C21 N16 P2 N14 -2.5(3)
C24 N16 P2 N15 42.1(3)
C21 N16 P2 N15 -124.8(3)
C24 N16 P2 N17 -69.0(3)
C21 N16 P2 N17 124.1(3)
C20 N15 P2 N14 -48.6(3)
C17 N15 P2 N14 159.0(2)
C20 N15 P2 N16 69.7(2)
C17 N15 P2 N16 -82.7(3)
C20 N15 P2 N17 -177.5(2)
C17 N15 P2 N17 30.1(3)
C28 N17 P2 N14 -63.0(3)
C25 N17 P2 N14 77.6(3)
C28 N17 P2 N16 178.8(2)
C25 N17 P2 N16 -40.6(2)
C28 N17 P2 N15 61.8(2)
C25 N17 P2 N15 -157.6(2)
P4 N24 P3 N21 -75.1(3)
P4 N24 P3 N22 160.5(3)
P4 N24 P3 N23 46.2(4)
C8 N21 P3 N24 -41.4(3)
C8 N21 P3 N22 78.5(2)
C8 N21 P3 N23 -169.0(2)
C32B N22 P3 N24 -21.8(11)
C29A N22 P3 N24 -179.9(5)
C32A N22 P3 N24 -14.7(4)
C29B N22 P3 N24 175.7(11)
C32B N22 P3 N21 -149.2(11)
C29A N22 P3 N21 52.8(5)
C32A N22 P3 N21 -142.0(4)
C29B N22 P3 N21 48.3(11)
C32B N22 P3 N23 99.7(11)
C29A N22 P3 N23 -58.4(5)
C32A N22 P3 N23 106.8(4)
C29B N22 P3 N23 -62.8(11)
C36 N23 P3 N24 -72.9(3)
C33 N23 P3 N24 65.8(2)
C36 N23 P3 N21 55.8(2)
C33 N23 P3 N21 -165.5(2)
C36 N23 P3 N22 173.6(2)
C33 N23 P3 N22 -47.7(2)
P3 N24 P4 N26 26.7(4)
P3 N24 P4 N27 150.5(3)
P3 N24 P4 N25 -93.2(3)
C45 N26 P4 N24 -168.3(2)
C48 N26 P4 N24 44.6(3)
C45 N26 P4 N27 71.5(3)
C48 N26 P4 N27 -75.5(2)
C45 N26 P4 N25 -40.3(3)
C48 N26 P4 N25 172.6(2)
C40 N27 P4 N24 179.6(2)
C37 N27 P4 N24 16.3(3)
C40 N27 P4 N26 -55.2(3)
C37 N27 P4 N26 141.5(2)
C40 N27 P4 N25 55.1(3)
C37 N27 P4 N25 -108.3(3)
C41 N25 P4 N24 -61.2(3)
C44 N25 P4 N24 83.7(3)
C41 N25 P4 N26 172.7(2)
C44 N25 P4 N26 -42.4(3)
C41 N25 P4 N27 55.4(2)
C44 N25 P4 N27 -159.6(2)
S2 N20 S1 O1 -158.7(2)
S2 N20 S1 O2 -21.1(3)
S2 N20 S1 C49 92.3(2)
F1 C49 S1 O1 -59.2(3)
F2 C49 S1 O1 179.4(2)
F3 C49 S1 O1 60.2(3)
F1 C49 S1 O2 175.9(2)
F2 C49 S1 O2 54.5(3)
F3 C49 S1 O2 -64.6(3)
F1 C49 S1 N20 53.5(3)
F2 C49 S1 N20 -67.9(3)
F3 C49 S1 N20 173.0(2)
S1 N20 S2 O4 -17.8(3)
S1 N20 S2 O3 -155.7(2)
S1 N20 S2 C50 95.6(2)
F5 C50 S2 O4 59.2(2)
F6 C50 S2 O4 -60.0(2)
F4 C50 S2 O4 -179.6(2)
F5 C50 S2 O3 -175.6(2)
F6 C50 S2 O3 65.3(2)
F4 C50 S2 O3 -54.3(2)
F5 C50 S2 N20 -62.9(2)
F6 C50 S2 N20 178.0(2)
F4 C50 S2 N20 58.4(2)
C32B N22 C29A C30A -6.6(10)
C32A N22 C29A C30A -9.1(8)
C29B N22 C29A C30A -173(10)
P3 N22 C29A C30A 157.5(4)
N22 C29A C30A C31A 28.7(7)
C29A C30A C31A C32A -37.7(6)
C32B N22 C32A C31A -26(5)
C29A N22 C32A C31A -14.2(7)
C29B N22 C32A C31A -11.7(12)
P3 N22 C32A C31A 179.1(3)
C30A C31A C32A N22 31.4(5)
C32B N22 C29B C30B 4.4(19)
C29A N22 C29B C30B 18(8)
C32A N22 C29B C30B 1.2(19)
P3 N22 C29B C30B 171.2(10)
N22 C29B C30B C31B -24.6(17)
C29B C30B C31B C32B 36.5(17)
C29A N22 C32B C31B 17.0(14)
C32A N22 C32B C31B -174(6)
C29B N22 C32B C31B 19.0(18)
P3 N22 C32B C31B -144.5(8)
C30B C31B C32B N22 -34.7(16)
